data_2311970
loop_
_publ_author_name
'\.Zes\/lawska, Ewa'
'Nitek, Wojciech'
'Handzlik, Jadwiga'

_publ_section_title
;
 Conformational study of
 (Z)-5-(4-chlorobenzylidene)-2-[4-(2-hydroxyethyl)piperazin-1-yl]-3H-imidazol-4(5H)-one
 in different environments: insight into the structural properties of
 bacterial efflux pump inhibitors.
;
_journal_coeditor_code KY3131
_journal_issue 'Pt 12'
_journal_name_full 'Acta crystallographica. Section C, Structural chemistry'
_journal_page_first 1151
_journal_page_last 1157
_journal_paper_doi 10.1107/S2053229617016461
_journal_volume 73
_journal_year 2017
_chemical_formula_iupac 'C16 H20 Cl N4 O2 +, C8 H6 N O4 -'
_chemical_formula_moiety 'C16 H20 Cl N4 O2 +, C8 H6 N O4 -'
_chemical_formula_sum 'C24 H26 Cl N5 O6'
_chemical_formula_weight 515.95
_chemical_name_systematic
;4-[(<i>Z</i>)-4-(4-Chlorobenzylidene)-5-oxo-3,4-dihydro-1<i>H</i>-imidazol-2-yl]-1-(2-hydroxyethyl)piperazin-1-ium
2-(4-nitrophenyl)acetate
;
_space_group_IT_number 2
_space_group_name_Hall '-P 1'
_space_group_name_H-M_alt 'P -1'
_symmetry_cell_setting triclinic
_symmetry_space_group_name_Hall '-P 1'
_symmetry_space_group_name_H-M 'P -1'
_atom_sites_solution_hydrogens mixed
_audit_creation_method 'WinGX routine CIF_UPDATE'
_cell_angle_alpha 66.859(6)
_cell_angle_beta 85.085(4)
_cell_angle_gamma 81.332(5)
_cell_formula_units_Z 2
_cell_length_a 7.8667(4)
_cell_length_b 11.9015(7)
_cell_length_c 14.4406(9)
_cell_measurement_reflns_used 4966
_cell_measurement_temperature 298(2)
_cell_measurement_theta_max 71.8205
_cell_measurement_theta_min 3.3297
_cell_volume 1228.51(13)
_computing_cell_refinement
;
CrysAlis PRO (Rigaku OD, 2015)
;
_computing_data_collection
;
CrysAlis PRO (Rigaku OD, 2015)
;
_computing_data_reduction
;
CrysAlis PRO (Rigaku OD, 2015)
;
_computing_molecular_graphics
;
ORTEP-3 (Farrugia, 2012) and Mercury (Macrae <i>et al.</i>,
2008)
;
_computing_publication_material
;
publCIF (Westrip, 2010)
;
_computing_structure_refinement
;
SHELXL2013 (Sheldrick, 2015)
;
_diffrn_ambient_temperature 298(2)
_diffrn_detector_area_resol_mean 10.3756
_diffrn_measured_fraction_theta_full 0.999
_diffrn_measured_fraction_theta_max 0.984
_diffrn_measurement_device 'four-circle diffractometer'
_diffrn_measurement_device_type 'Rigaku SuperNova Dual Source diffractometer with an Atlas detector'
_diffrn_measurement_method '\w scans'
_diffrn_radiation_monochromator mirror
_diffrn_radiation_type CuK\a
_diffrn_radiation_wavelength 1.54184
_diffrn_reflns_av_R_equivalents 0.0721
_diffrn_reflns_limit_h_max 9
_diffrn_reflns_limit_h_min -9
_diffrn_reflns_limit_k_max 14
_diffrn_reflns_limit_k_min -14
_diffrn_reflns_limit_l_max 17
_diffrn_reflns_limit_l_min -17
_diffrn_reflns_number 17827
_diffrn_reflns_theta_full 67.684
_diffrn_reflns_theta_max 71.821
_diffrn_reflns_theta_min 3.33
_exptl_absorpt_coefficient_mu 1.808
_exptl_absorpt_correction_T_max 0.947
_exptl_absorpt_correction_T_min 0.824
_exptl_absorpt_correction_type gaussian
_exptl_absorpt_process_details
;
(CrysAlis PRO; Rigaku OD, 2015)
;
_exptl_crystal_colour colourless
_exptl_crystal_density_diffrn 1.395
_exptl_crystal_density_method 'not measured'
_exptl_crystal_description block
_exptl_crystal_F_000 540
_exptl_crystal_size_max 0.485
_exptl_crystal_size_mid 0.169
_exptl_crystal_size_min 0.135
_refine_diff_density_max 0.244
_refine_diff_density_min -0.404
_refine_ls_extinction_coef 0.0034(10)
_refine_ls_extinction_expression Fc^*^=kFc[1+0.001xFc^2^\l^3^/sin(2\q)]^-1/4^
_refine_ls_extinction_method
;
SHELXL2013 (Sheldrick, 2015)
;
_refine_ls_goodness_of_fit_ref 1.026
_refine_ls_hydrogen_treatment mixed
_refine_ls_matrix_type full
_refine_ls_number_parameters 354
_refine_ls_number_reflns 4750
_refine_ls_number_restraints 2
_refine_ls_restrained_S_all 1.026
_refine_ls_R_factor_all 0.0906
_refine_ls_R_factor_gt 0.0675
_refine_ls_shift/su_max 0.001
_refine_ls_shift/su_mean 0
_refine_ls_structure_factor_coef Fsqd
_refine_ls_weighting_details 'w=1/[\s^2^(Fo^2^)+(0.1334P)^2^+0.0797P] where P=(Fo^2^+2Fc^2^)/3'
_refine_ls_weighting_scheme calc
_refine_ls_wR_factor_gt 0.1888
_refine_ls_wR_factor_ref 0.2227
_reflns_number_gt 3217
_reflns_number_total 4750
_reflns_threshold_expression 'I > 2\s(I)'
_cod_data_source_file ky3131sup1.cif
_cod_data_source_block 3b
_cod_database_code 2311970
_shelxl_version_number .2013

loop_
_symmetry_equiv_pos_as_xyz
'x, y, z'
'-x, -y, -z'

loop_
_atom_site_type_symbol
_atom_site_label
_atom_site_fract_x
_atom_site_fract_y
_atom_site_fract_z
_atom_site_U_iso_or_equiv
_atom_site_adp_type
_atom_site_calc_flag
_atom_site_occupancy
_atom_site_disorder_assembly
_atom_site_disorder_group
C C2 0.9074(3) 1.1563(2) 0.8711(2) 0.0626(6) Uani d 1 . .
C C4 1.1738(4) 1.1112(3) 0.8186(2) 0.0702(7) Uani d 1 . .
C C5 1.0437(3) 1.0585(2) 0.7838(2) 0.0656(7) Uani d 1 . .
C C6 1.0850(4) 1.0010(3) 0.7199(2) 0.0696(7) Uani d 1 . .
H H6 1.2017 0.9878 0.7048 0.084 Uiso calc 1 . .
C C7 0.9712(4) 0.9568(2) 0.6713(2) 0.0662(7) Uani d 1 . .
C C8 0.7925(4) 0.9911(3) 0.6676(2) 0.0710(7) Uani d 1 . .
H H8 0.742 1.045 0.6974 0.085 Uiso calc 1 . .
C C9 0.6915(4) 0.9464(3) 0.6208(2) 0.0772(8) Uani d 1 . .
H H9 0.5735 0.9713 0.6178 0.093 Uiso calc 1 . .
C C10 0.7647(5) 0.8637(3) 0.5775(3) 0.0815(9) Uani d 1 . .
C C11 0.9421(5) 0.8314(3) 0.5774(2) 0.0811(9) Uani d 1 . .
H H11 0.9922 0.7785 0.5466 0.097 Uiso calc 1 . .
C C12 1.0424(4) 0.8781(3) 0.6230(2) 0.0741(8) Uani d 1 . .
H H12 1.1611 0.857 0.622 0.089 Uiso calc 1 . .
C C13 0.6051(3) 1.1853(3) 0.9131(3) 0.0732(8) Uani d 1 . .
H H13A 0.6025 1.1132 0.8979 0.088 Uiso calc 1 . .
H H13B 0.5523 1.2567 0.8584 0.088 Uiso calc 1 . .
C C14 0.5053(3) 1.1712(3) 1.0105(2) 0.0681(7) Uani d 1 . .
H H14A 0.3861 1.1651 1.003 0.082 Uiso calc 1 . .
H H14B 0.5522 1.0958 1.0639 0.082 Uiso calc 1 . .
C C15 0.7990(4) 1.3020(3) 0.9521(3) 0.0716(8) Uani d 1 . .
H H15A 0.7567 1.3794 0.8992 0.086 Uiso calc 1 . .
H H15B 0.9192 1.3037 0.9613 0.086 Uiso calc 1 . .
C C16 0.6990(3) 1.2885(3) 1.0478(2) 0.0691(7) Uani d 1 . .
H H16A 0.7058 1.3593 1.0642 0.083 Uiso calc 1 . .
H H16B 0.749 1.2155 1.1022 0.083 Uiso calc 1 . .
C C17 0.4154(4) 1.2688(3) 1.1355(2) 0.0777(8) Uani d 1 . .
H H17A 0.4545 1.19 1.1879 0.093 Uiso calc 1 . .
H H17B 0.443 1.3327 1.1554 0.093 Uiso calc 1 . .
C C18 0.2232(4) 1.2802(3) 1.1300(3) 0.0772(8) Uani d 1 . .
H H18A 0.1955 1.2244 1.1011 0.093 Uiso calc 1 . .
H H18B 0.1733 1.2551 1.1978 0.093 Uiso calc 1 . .
C C19 0.0993(4) 1.4825(3) 0.6908(2) 0.0650(7) Uani d 1 . .
C C20 -0.0722(4) 1.5135(3) 0.7117(3) 0.0760(8) Uani d 1 . .
H H20 -0.1009 1.5639 0.7477 0.091 Uiso calc 1 . .
C C21 -0.2001(4) 1.4717(3) 0.6807(3) 0.0769(8) Uani d 1 . .
H H21 -0.3149 1.4938 0.6949 0.092 Uiso calc 1 . .
C C22 -0.1570(4) 1.3968(3) 0.6282(2) 0.0681(7) Uani d 1 . .
C C23 0.0123(4) 1.3635(3) 0.6064(2) 0.0717(7) Uani d 1 . .
H H23 0.0401 1.3129 0.5706 0.086 Uiso calc 1 . .
C C24 0.1395(4) 1.4060(3) 0.6384(2) 0.0721(7) Uani d 1 . .
H H24 0.2542 1.3831 0.6247 0.087 Uiso calc 1 . .
C C25 0.2391(4) 1.5278(3) 0.7276(2) 0.0795(9) Uani d 1 . .
H H25A 0.3411 1.5275 0.6849 0.095 Uiso calc 1 . .
H H25B 0.2018 1.6125 0.7196 0.095 Uiso calc 1 . .
C C26 0.2878(3) 1.4542(2) 0.8359(2) 0.0608(6) Uani d 1 . .
N N1 0.8816(3) 1.0881(2) 0.82195(19) 0.0672(6) Uani d 1 . .
N N2 0.7835(3) 1.2002(2) 0.9222(2) 0.0724(7) Uani d 1 . .
N N3 1.0772(3) 1.1742(2) 0.8716(2) 0.0676(6) Uani d 1 . .
H H3 1.113(5) 1.232(4) 0.888(3) 0.101 Uiso d 1 . .
N N4 0.5142(3) 1.2783(2) 1.03857(17) 0.0606(5) Uani d 1 . .
H HN4 0.467(4) 1.351(3) 0.985(3) 0.091 Uiso d 1 . .
N N5 -0.2917(4) 1.3529(3) 0.5927(3) 0.0880(8) Uani d 1 . .
O O1 0.1482(3) 1.4005(2) 1.0724(2) 0.0936(7) Uani d 1 . .
H H1 0.153(6) 1.406(5) 1.005(4) 0.14 Uiso d 1 . .
O O2 0.1998(2) 1.37064(18) 0.89135(14) 0.0682(5) Uani d 1 . .
O O3 0.4151(3) 1.48002(18) 0.86656(15) 0.0730(6) Uani d 1 . .
O O4 1.3296(3) 1.1026(2) 0.8054(2) 0.0896(7) Uani d 1 . .
O O5A -0.243(5) 1.327(4) 0.525(3) 0.121(11) Uani d 0.22(4) A 1
O O6A -0.426(3) 1.339(2) 0.6425(14) 0.077(8) Uani d 0.22(4) A 1
O O5B -0.2577(10) 1.2940(12) 0.5389(8) 0.094(2) Uani d 0.78(4) A 2
O O6B -0.4396(12) 1.384(3) 0.6129(19) 0.178(5) Uani d 0.78(4) A 2
Cl Cl1 0.63520(16) 0.80286(10) 0.52260(9) 0.1174(5) Uani d 1 . .

loop_
_atom_site_aniso_label
_atom_site_aniso_U_11
_atom_site_aniso_U_22
_atom_site_aniso_U_33
_atom_site_aniso_U_12
_atom_site_aniso_U_13
_atom_site_aniso_U_23
C2 0.0546(13) 0.0636(15) 0.0742(17) -0.0137(11) -0.0018(12) -0.0291(13)
C4 0.0575(15) 0.0651(16) 0.086(2) -0.0105(12) -0.0053(13) -0.0257(15)
C5 0.0573(14) 0.0573(14) 0.0815(19) -0.0095(11) -0.0005(13) -0.0255(13)
C6 0.0609(15) 0.0611(15) 0.084(2) -0.0092(12) 0.0060(13) -0.0264(14)
C7 0.0714(16) 0.0550(14) 0.0698(17) -0.0135(12) 0.0040(13) -0.0207(13)
C8 0.0756(17) 0.0631(16) 0.0735(18) -0.0097(13) -0.0002(14) -0.0257(14)
C9 0.0802(19) 0.0676(17) 0.078(2) -0.0080(14) -0.0118(15) -0.0201(15)
C10 0.106(2) 0.0659(17) 0.0721(19) -0.0131(16) -0.0172(17) -0.0224(15)
C11 0.104(2) 0.0700(18) 0.0718(19) -0.0047(16) -0.0038(17) -0.0318(15)
C12 0.0824(19) 0.0645(16) 0.0711(18) -0.0083(14) 0.0070(15) -0.0239(14)
C13 0.0546(14) 0.0827(19) 0.102(2) -0.0168(13) -0.0014(14) -0.0542(18)
C14 0.0569(14) 0.0624(15) 0.091(2) -0.0144(11) -0.0015(13) -0.0338(14)
C15 0.0623(15) 0.0812(18) 0.091(2) -0.0264(13) 0.0052(14) -0.0499(16)
C16 0.0607(15) 0.0759(17) 0.0800(19) -0.0146(13) -0.0098(13) -0.0364(15)
C17 0.085(2) 0.085(2) 0.0613(17) -0.0244(16) 0.0035(14) -0.0229(15)
C18 0.0805(19) 0.0786(19) 0.0745(19) -0.0179(15) 0.0145(15) -0.0323(16)
C19 0.0673(15) 0.0641(15) 0.0599(15) -0.0189(12) -0.0107(12) -0.0145(12)
C20 0.0783(19) 0.0770(19) 0.082(2) -0.0122(15) -0.0031(15) -0.0398(16)
C21 0.0594(15) 0.086(2) 0.092(2) -0.0087(14) -0.0016(14) -0.0420(18)
C22 0.0587(15) 0.0784(18) 0.0706(17) -0.0147(13) -0.0093(12) -0.0286(14)
C23 0.0671(16) 0.0839(19) 0.0711(18) -0.0111(14) -0.0064(13) -0.0358(15)
C24 0.0554(14) 0.0868(19) 0.0765(18) -0.0104(13) -0.0073(13) -0.0323(15)
C25 0.086(2) 0.0771(19) 0.0735(19) -0.0308(16) -0.0164(15) -0.0162(15)
C26 0.0618(14) 0.0585(14) 0.0685(16) -0.0132(11) -0.0060(12) -0.0285(12)
N1 0.0578(12) 0.0684(13) 0.0858(16) -0.0156(10) 0.0016(11) -0.0387(12)
N2 0.0569(12) 0.0843(16) 0.0986(18) -0.0222(11) 0.0038(12) -0.0559(14)
N3 0.0540(12) 0.0706(14) 0.0857(16) -0.0151(10) -0.0066(11) -0.0349(12)
N4 0.0613(12) 0.0617(13) 0.0612(13) -0.0144(10) -0.0004(10) -0.0243(10)
N5 0.0676(16) 0.108(2) 0.101(2) -0.0238(15) -0.0094(16) -0.0481(18)
O1 0.1076(18) 0.0878(16) 0.0816(15) 0.0015(13) -0.0005(13) -0.0341(13)
O2 0.0682(11) 0.0745(12) 0.0656(11) -0.0260(9) -0.0036(9) -0.0246(9)
O3 0.0737(12) 0.0732(12) 0.0765(13) -0.0263(9) -0.0162(10) -0.0248(10)
O4 0.0538(11) 0.1030(17) 0.1184(19) -0.0120(10) -0.0037(11) -0.0485(15)
O5A 0.18(3) 0.14(2) 0.081(12) -0.110(19) 0.023(12) -0.066(13)
O6A 0.062(10) 0.101(13) 0.076(14) -0.038(7) 0.012(6) -0.036(10)
O5B 0.089(3) 0.106(5) 0.109(4) -0.035(3) -0.015(3) -0.053(4)
O6B 0.061(3) 0.269(13) 0.284(12) -0.026(6) -0.007(6) -0.190(10)
Cl1 0.1404(10) 0.1029(7) 0.1250(9) -0.0017(6) -0.0550(7) -0.0556(6)

loop_
_atom_type_symbol
_atom_type_description
_atom_type_scat_dispersion_real
_atom_type_scat_dispersion_imag
_atom_type_scat_source
C C 0.0181 0.0091 'International Tables Vol C Tables 4.2.6.8 and 6.1.1.4'
H H 0 0 'International Tables Vol C Tables 4.2.6.8 and 6.1.1.4'
N N 0.0311 0.018 'International Tables Vol C Tables 4.2.6.8 and 6.1.1.4'
O O 0.0492 0.0322 'International Tables Vol C Tables 4.2.6.8 and 6.1.1.4'
Cl Cl 0.3639 0.7018 'International Tables Vol C Tables 4.2.6.8 and 6.1.1.4'

loop_
_exptl_crystal_face_index_h
_exptl_crystal_face_index_k
_exptl_crystal_face_index_l
_exptl_crystal_face_perp_dist
0 0 1 0.0706
0 0 -1 0.0689
0 -1 -1 0.0672
0 1 1 0.0875
-1 0 1 0.2065
-1 0 0 0.2344
1 0 0 0.2189
0 -1 1 0.0837
0 1 -1 0.0509

loop_
_geom_angle_atom_site_label_1
_geom_angle_atom_site_label_2
_geom_angle_atom_site_label_3
_geom_angle
N1 C2 N2 123.9(2)
N1 C2 N3 114.7(3)
N2 C2 N3 121.3(2)
O4 C4 N3 126.4(3)
O4 C4 C5 129.8(3)
N3 C4 C5 103.8(2)
C6 C5 N1 128.8(3)
C6 C5 C4 122.1(3)
N1 C5 C4 108.9(2)
C5 C6 C7 128.5(3)
C5 C6 H6 115.8
C7 C6 H6 115.8
C8 C7 C12 117.6(3)
C8 C7 C6 123.4(3)
C12 C7 C6 118.9(3)
C9 C8 C7 120.9(3)
C9 C8 H8 119.5
C7 C8 H8 119.5
C8 C9 C10 120.3(3)
C8 C9 H9 119.9
C10 C9 H9 119.9
C11 C10 C9 119.8(3)
C11 C10 Cl1 120.1(3)
C9 C10 Cl1 120.1(3)
C12 C11 C10 119.5(3)
C12 C11 H11 120.3
C10 C11 H11 120.3
C11 C12 C7 121.8(3)
C11 C12 H12 119.1
C7 C12 H12 119.1
N2 C13 C14 109.9(2)
N2 C13 H13A 109.7
C14 C13 H13A 109.7
N2 C13 H13B 109.7
C14 C13 H13B 109.7
H13A C13 H13B 108.2
N4 C14 C13 110.9(2)
N4 C14 H14A 109.5
C13 C14 H14A 109.5
N4 C14 H14B 109.5
C13 C14 H14B 109.5
H14A C14 H14B 108
N2 C15 C16 110.8(2)
N2 C15 H15A 109.5
C16 C15 H15A 109.5
N2 C15 H15B 109.5
C16 C15 H15B 109.5
H15A C15 H15B 108.1
C15 C16 N4 111.2(2)
C15 C16 H16A 109.4
N4 C16 H16A 109.4
C15 C16 H16B 109.4
N4 C16 H16B 109.4
H16A C16 H16B 108
C18 C17 N4 115.0(3)
C18 C17 H17A 108.5
N4 C17 H17A 108.5
C18 C17 H17B 108.5
N4 C17 H17B 108.5
H17A C17 H17B 107.5
O1 C18 C17 113.3(3)
O1 C18 H18A 108.9
C17 C18 H18A 108.9
O1 C18 H18B 108.9
C17 C18 H18B 108.9
H18A C18 H18B 107.7
C20 C19 C24 118.4(3)
C20 C19 C25 120.6(3)
C24 C19 C25 121.0(3)
C21 C20 C19 121.5(3)
C21 C20 H20 119.3
C19 C20 H20 119.3
C20 C21 C22 119.0(3)
C20 C21 H21 120.5
C22 C21 H21 120.5
C21 C22 C23 121.2(3)
C21 C22 N5 120.0(3)
C23 C22 N5 118.9(3)
C24 C23 C22 119.1(3)
C24 C23 H23 120.4
C22 C23 H23 120.4
C23 C24 C19 120.9(3)
C23 C24 H24 119.6
C19 C24 H24 119.6
C26 C25 C19 115.4(2)
C26 C25 H25A 108.4
C19 C25 H25A 108.4
C26 C25 H25B 108.4
C19 C25 H25B 108.4
H25A C25 H25B 107.5
O3 C26 O2 122.9(3)
O3 C26 C25 117.6(2)
O2 C26 C25 119.5(2)
C2 N1 C5 105.1(2)
C2 N2 C15 123.4(2)
C2 N2 C13 118.6(2)
C15 N2 C13 113.3(2)
C4 N3 C2 107.4(2)
C4 N3 H3 125(2)
C2 N3 H3 126(2)
C14 N4 C16 109.0(2)
C14 N4 C17 113.0(2)
C16 N4 C17 109.8(2)
C14 N4 HN4 108(2)
C16 N4 HN4 108(2)
C17 N4 HN4 109(2)
O5A N5 O6A 131(2)
O6B N5 O5B 121.0(7)
O5A N5 C22 111.1(18)
O6B N5 C22 117.5(6)
O6A N5 C22 117.2(11)
O5B N5 C22 121.4(5)
C18 O1 H1 106(3)

loop_
_geom_bond_atom_site_label_1
_geom_bond_atom_site_label_2
_geom_bond_distance
C2 N1 1.316(3)
C2 N2 1.339(4)
C2 N3 1.385(3)
C4 O4 1.218(3)
C4 N3 1.380(4)
C4 C5 1.491(4)
C5 C6 1.342(4)
C5 N1 1.396(4)
C6 C7 1.454(4)
C6 H6 0.93
C7 C8 1.402(4)
C7 C12 1.402(4)
C8 C9 1.369(4)
C8 H8 0.93
C9 C10 1.394(5)
C9 H9 0.93
C10 C11 1.391(5)
C10 Cl1 1.733(3)
C11 C12 1.369(5)
C11 H11 0.93
C12 H12 0.93
C13 N2 1.464(3)
C13 C14 1.512(4)
C13 H13A 0.97
C13 H13B 0.97
C14 N4 1.494(3)
C14 H14A 0.97
C14 H14B 0.97
C15 N2 1.461(3)
C15 C16 1.494(4)
C15 H15A 0.97
C15 H15B 0.97
C16 N4 1.498(3)
C16 H16A 0.97
C16 H16B 0.97
C17 C18 1.504(4)
C17 N4 1.514(4)
C17 H17A 0.97
C17 H17B 0.97
C18 O1 1.408(4)
C18 H18A 0.97
C18 H18B 0.97
C19 C20 1.384(4)
C19 C24 1.384(4)
C19 C25 1.512(4)
C20 C21 1.365(4)
C20 H20 0.93
C21 C22 1.371(4)
C21 H21 0.93
C22 C23 1.377(4)
C22 N5 1.460(4)
C23 C24 1.373(4)
C23 H23 0.93
C24 H24 0.93
C25 C26 1.511(4)
C25 H25A 0.97
C25 H25B 0.97
C26 O3 1.253(3)
C26 O2 1.263(3)
N3 H3 0.90(4)
N4 HN4 0.95(4)
N5 O5A 1.15(3)
N5 O6B 1.212(10)
N5 O6A 1.22(2)
N5 O5B 1.227(10)
O1 H1 0.94(5)

loop_
_geom_hbond_atom_site_label_D
_geom_hbond_atom_site_label_H
_geom_hbond_atom_site_label_A
_geom_hbond_site_symmetry_A
_geom_hbond_distance_DH
_geom_hbond_distance_HA
_geom_hbond_distance_DA
_geom_hbond_angle_DHA
C11 H11 O5A 2_676 0.93 2.54 3.41(4) 154
C11 H11 O5B 2_676 0.93 2.55 3.370(10) 148
C13 H13A O4 1_455 0.97 2.67 3.242(4) 118
C14 H14A O2 . 0.97 2.64 3.186(4) 116
C14 H14B O4 2_777 0.97 2.48 3.446(4) 177
C15 H15B O2 1_655 0.97 2.46 3.334(3) 150
C16 H16A O3 2_687 0.97 2.52 3.416(4) 153
C17 H17B O3 2_687 0.97 2.54 3.441(4) 155
C20 H20 O1 2_587 0.93 2.78 3.624(4) 152
C24 H24 O6A 1_655 0.93 2.51 3.39(3) 159
C24 H24 O6B 1_655 0.93 2.40 3.282(9) 158
C25 H25A O6B 1_655 0.97 2.68 3.505(12) 143
N3 H3 O2 1_655 0.90(4) 1.89(4) 2.781(3) 168(4)
N4 HN4 O2 . 0.95(4) 2.53(4) 3.177(3) 125(3)
N4 HN4 O3 . 0.95(4) 1.82(4) 2.761(3) 168(3)
O1 H1 O2 . 0.94(5) 1.85(5) 2.762(3) 163(5)

loop_
_geom_torsion_atom_site_label_1
_geom_torsion_atom_site_label_2
_geom_torsion_atom_site_label_3
_geom_torsion_atom_site_label_4
_geom_torsion
O4 C4 C5 C6 -7.5(5)
N3 C4 C5 C6 172.7(3)
O4 C4 C5 N1 176.9(3)
N3 C4 C5 N1 -2.9(3)
N1 C5 C6 C7 1.7(5)
C4 C5 C6 C7 -172.9(3)
C5 C6 C7 C8 14.1(5)
C5 C6 C7 C12 -167.6(3)
C12 C7 C8 C9 1.7(4)
C6 C7 C8 C9 -180.0(3)
C7 C8 C9 C10 1.3(5)
C8 C9 C10 C11 -3.3(5)
C8 C9 C10 Cl1 177.5(2)
C9 C10 C11 C12 2.3(5)
Cl1 C10 C11 C12 -178.6(2)
C10 C11 C12 C7 0.8(5)
C8 C7 C12 C11 -2.8(4)
C6 C7 C12 C11 178.8(3)
N2 C13 C14 N4 56.6(3)
N2 C15 C16 N4 -55.9(3)
N4 C17 C18 O1 -71.1(4)
C24 C19 C20 C21 -0.9(5)
C25 C19 C20 C21 -178.8(3)
C19 C20 C21 C22 0.4(5)
C20 C21 C22 C23 -0.1(5)
C20 C21 C22 N5 -178.9(3)
C21 C22 C23 C24 0.2(5)
N5 C22 C23 C24 179.1(3)
C22 C23 C24 C19 -0.7(5)
C20 C19 C24 C23 1.0(4)
C25 C19 C24 C23 179.0(3)
C20 C19 C25 C26 81.5(4)
C24 C19 C25 C26 -96.4(4)
C19 C25 C26 O3 172.6(3)
C19 C25 C26 O2 -7.7(4)
N2 C2 N1 C5 -177.5(3)
N3 C2 N1 C5 -1.3(3)
C6 C5 N1 C2 -172.7(3)
C4 C5 N1 C2 2.5(3)
N1 C2 N2 C15 -162.1(3)
N3 C2 N2 C15 21.9(5)
N1 C2 N2 C13 -8.1(5)
N3 C2 N2 C13 176.0(3)
C16 C15 N2 C2 -149.5(3)
C16 C15 N2 C13 55.3(4)
C14 C13 N2 C2 148.2(3)
C14 C13 N2 C15 -55.3(3)
O4 C4 N3 C2 -177.8(3)
C5 C4 N3 C2 2.0(3)
N1 C2 N3 C4 -0.5(4)
N2 C2 N3 C4 175.8(3)
C13 C14 N4 C16 -57.9(3)
C13 C14 N4 C17 179.7(2)
C15 C16 N4 C14 57.5(3)
C15 C16 N4 C17 -178.2(2)
C18 C17 N4 C14 -68.3(3)
C18 C17 N4 C16 169.8(3)
C21 C22 N5 O5A 156(2)
C23 C22 N5 O5A -22(2)
C21 C22 N5 O6B -1.1(17)
C23 C22 N5 O6B -180.0(16)
C21 C22 N5 O6A -30.0(13)
C23 C22 N5 O6A 151.2(13)
C21 C22 N5 O5B 174.1(8)
C23 C22 N5 O5B -4.7(9)
